data_2100869
loop_
_publ_author_name
'Ammon, H. L.'
'Bashir-Hashemi, A.'

_publ_section_title
;
 Structures of secocubane and nortwistbrendane derivatives
;
_journal_issue 6
_journal_name_full 'Acta Crystallographica Section B'
_journal_page_first 832
_journal_page_last 837
_journal_paper_doi 10.1107/S0108768192005238
_journal_volume 48
_journal_year 1992
_chemical_formula_sum 'C13 H14 Cl2 N2 O'
_chemical_formula_weight 285.17
_symmetry_cell_setting orthorhombic
_symmetry_space_group_name_H-M 'F d d 2'
_cell_angle_alpha 90
_cell_angle_beta 90
_cell_angle_gamma 90
_cell_formula_units_Z 16
_cell_length_a 33.960(10)
_cell_length_b 15.795(5)
_cell_length_c 10.879(2)
_cell_volume 5835(3)
_diffrn_radiation_type Cu
_diffrn_radiation_wavelength 1.5418
_exptl_absorpt_coefficient_mu 4.0
_exptl_crystal_density_diffrn 1.30
_exptl_crystal_F_000 2368
_cod_data_source_file cr0416.cif
_cod_data_source_block cr0416a
_cod_original_cell_volume 5835.5
_cod_original_sg_symbol_H-M 'F dd2'
_cod_original_formula_sum 'C13 H14 Cl2 N2 O1'
_cod_database_code 2100869

loop_
_atom_site_label
_atom_site_fract_x
_atom_site_fract_y
_atom_site_fract_z
Cl4 .10079(3) .39341(7) .5023
Cl7 .25815(4) .45880(10) .2069(2)
O .11640(10) .3954(2) .2035(4)
N1 .2970(2) .3542(6) .5296(7)
N2 .11450(10) .5285(2) .2720(4)
C1 .22690(10) .3920(3) .4546(5)
C2 .18870(10) .3773(3) .5236(4)
C3 .17270(10) .4649(2) .4812(4)
C4 .14180(10) .4184(2) .4037(4)
C5 .16940(10) .3419(2) .4053(5)
C6 .20810(10) .3575(3) .3335(5)
C7 .21090(10) .4455(3) .2789(5)
C8 .21250(10) .4800(3) .4076(4)
C9 .2663(2) .3716(5) .4952(6)
C10 .12330(10) .4490(2) .2836(4)
C11 .09380(10) .5635(3) .1657(4)
C12 .1023(2) .6562(4) .1517(8)
C13 .0499(2) .5488(6) .1770(10)
H .1221 .5673 .3324
H2 .1870 .3541 .6008
H3 .1649 .5066 .5365
H5 .1583 .2852 .4036
H6 .2203 .3103 .2890
H7 .1898 .4656 .2255
H8 .2285 .5294 .4199
H11 .1035 .5341 .0916
H12A .1308 .6640 .1378
H12B .0899 .6776 .0776
H12C .0947 .6860 .2189
H13A .0405 .5742 .2449
H13B .0373 .5699 .1028
H13C .0457 .4883 .1777

loop_
_geom_angle_atom_site_label_1
_geom_angle_atom_site_label_2
_geom_angle_atom_site_label_3
_geom_angle
Cl4 C4 C10 105.0(3)
C3 C4 C5 87.3(3)
C3 C4 C10 126.9(4)
C5 C4 C10 120.8(3)
C10 N2 C11 123.6(3)
C2 C1 C6 90.8(4)
C2 C1 C8 91.7(3)
C2 C1 C9 127.4(5)
C6 C1 C8 84.6(3)
C6 C1 C9 123.9(4)
C8 C1 C9 126.2(5)
C1 C2 C3 90.8(3)
C1 C2 C5 90.3(4)
C3 C2 C5 85.8(3)
C2 C3 C4 88.5(3)
C2 C3 C8 89.3(3)
C4 C3 C8 112.1(3)
Cl4 C4 C3 107.9(3)
Cl4 C4 C5 107.1(3)
N2 C10 C4 119.0(3)
N2 C11 C12 110.8(4)
N2 C11 C13 110.5(5)
C12 C11 C13 110.4(5)
C2 C5 C4 89.0(3)
C2 C5 C6 90.2(3)
C4 C5 C6 112.8(4)
C1 C6 C5 88.7(3)
C1 C6 C7 89.2(4)
C5 C6 C7 113.3(3)
Cl7 C7 C6 109.5(3)
Cl7 C7 C8 109.3(3)
C6 C7 C8 88.2(4)
C1 C8 C3 88.2(3)
C1 C8 C7 89.6(3)
C3 C8 C7 112.6(3)
N1 C9 C1 178.2(8)
O C10 N2 123.5(4)
O C10 C4 117.5(4)

loop_
_geom_bond_atom_site_label_1
_geom_bond_atom_site_label_2
_geom_bond_distance
Cl4 C4 1.803(4)
Cl7 C7 1.800(4)
O C10 1.237(5)
N1 C9 1.140(7)
N2 C10 1.296(5)
N2 C11 1.464(6)
C1 C2 1.518(7)
C1 C6 1.562(7)
C1 C8 1.560(6)
C1 C9 1.446(7)
C2 C3 1.557(6)
C2 C5 1.548(7)
C3 C4 1.534(5)
C3 C8 1.587(5)
C4 C5 1.529(6)
C4 C10 1.529(6)
C5 C6 1.549(7)
C6 C7 1.514(7)
C7 C8 1.504(7)
C11 C12 1.501(9)
C11 C13 1.514(8)
